data_1533232
loop_
_publ_author_name
'Yakovleva, E.G.'
'Kovalev, Yu.G.'
'Kirik, S.D.'

_publ_section_title
;
 Synthesis and structural study of sillenite layered phases in the Bi - Cd
 - O - I system
;
_journal_name_full 'Zhurnal Neorganicheskoi Khimii'
_journal_page_first 1956
_journal_page_last 1960
_journal_volume 47
_journal_year 2002
_chemical_formula_sum 'Bi1.5 Cd0.592 I1.7 O2'
_chemical_name_systematic '(Bi1.5 Cd0.5) Cd0.092 O2 I1.7'
_space_group_IT_number 129
_symmetry_space_group_name_Hall '-P 4a 2a'
_symmetry_space_group_name_H-M 'P 4/n m m :2'
_cell_angle_alpha 90
_cell_angle_beta 90
_cell_angle_gamma 90
_cell_formula_units_Z 1
_cell_length_a 3.9809
_cell_length_b 3.9809
_cell_length_c 10.0461
_cell_volume 159.206
_citation_journal_id_ASTM ZNOKAQ
_cod_data_source_file Yakovleva_ZNOKAQ_2002_1168.cif
_cod_data_source_block Bi1.5Cd0.592I1.7O2
_cod_original_cell_volume 159.2062
_cod_database_code 1533232

loop_
_symmetry_equiv_pos_as_xyz
x,y,z
-y+1/2,x,z
-x+1/2,-y+1/2,z
y,-x+1/2,z
x+1/2,-y,-z
y+1/2,x+1/2,-z
-x,y+1/2,-z
-y,-x,-z
-x,-y,-z
y-1/2,-x,-z
x-1/2,y-1/2,-z
-y,x-1/2,-z
-x-1/2,y,z
-y-1/2,-x-1/2,z
x,-y-1/2,z
y,x,z

loop_
_atom_site_label
_atom_site_type_symbol
_atom_site_fract_x
_atom_site_fract_y
_atom_site_fract_z
_atom_site_occupancy
_atom_site_U_iso_or_equiv
Cd2 Cd+2 0.25 0.75 0.5 0.046 0.0
O1 O-2 0.25 0.75 0 1 0.0
Cd1 Cd+2 0.25 0.25 0.1152 0.25 0.0
I1 I-1 0.25 0.25 0.6445 0.85 0.0
Bi1 Bi+3 0.25 0.25 0.1152 0.75 0.0
